data_1548458
loop_
_publ_author_name
'Carter, Nicholas'
'Li, Xiabing'
'Reavey, Lewis'
'Meijer, Anthony J. H. M.'
'Coldham, Iain'

_publ_section_title
;
 Synthesis and kinetic resolution of substituted tetrahydroquinolines by
 lithiation then electrophilic quench.
;
_journal_issue 5
_journal_name_full 'Chemical science'
_journal_page_first 1352
_journal_page_last 1357
_journal_paper_doi 10.1039/c7sc04435f
_journal_volume 9
_journal_year 2018
_chemical_absolute_configuration unk
_chemical_formula_moiety 'C23 H27 N O4'
_chemical_formula_sum 'C23 H27 N O4'
_chemical_formula_weight 381.45
_space_group_crystal_system monoclinic
_space_group_IT_number 4
_space_group_name_Hall 'P 2yb'
_space_group_name_H-M_alt 'P 1 21 1'
_symmetry_space_group_name_Hall 'P 2yb'
_symmetry_space_group_name_H-M 'P 1 21 1'
_atom_sites_solution_hydrogens geom
_audit_creation_method SHELXL-2014/7
_audit_update_record
;
2017-10-05 deposited with the CCDC.
2017-12-14 downloaded from the CCDC.
;
_cell_angle_alpha 90
_cell_angle_beta 90.258(2)
_cell_angle_gamma 90
_cell_formula_units_Z 2
_cell_length_a 9.4950(3)
_cell_length_b 8.8357(3)
_cell_length_c 12.0617(4)
_cell_measurement_reflns_used 8464
_cell_measurement_temperature 97(2)
_cell_measurement_theta_max 66.52
_cell_measurement_theta_min 3.66
_cell_volume 1011.91(6)
_computing_cell_refinement 'Bruker SAINT'
_computing_data_collection 'Bruker APEX2'
_computing_data_reduction 'Bruker SAINT'
_computing_molecular_graphics 'Bruker SHELXTL'
_computing_publication_material 'Bruker SHELXTL'
_computing_structure_refinement 'SHELXL-2014/7 (Sheldrick, 2014)'
_computing_structure_solution 'SHELXS-97 (Sheldrick 2008)'
_diffrn_ambient_temperature 97(2)
_diffrn_measured_fraction_theta_full 0.997
_diffrn_measured_fraction_theta_max 0.996
_diffrn_measurement_device_type 'Bruker APEX-II CCD'
_diffrn_measurement_method '\f and \w scans'
_diffrn_radiation_type CuK\a
_diffrn_radiation_wavelength 1.54178
_diffrn_reflns_av_R_equivalents 0.0511
_diffrn_reflns_av_unetI/netI 0.0424
_diffrn_reflns_Laue_measured_fraction_full 0.997
_diffrn_reflns_Laue_measured_fraction_max 0.996
_diffrn_reflns_limit_h_max 11
_diffrn_reflns_limit_h_min -11
_diffrn_reflns_limit_k_max 9
_diffrn_reflns_limit_k_min -10
_diffrn_reflns_limit_l_max 14
_diffrn_reflns_limit_l_min -14
_diffrn_reflns_number 14554
_diffrn_reflns_point_group_measured_fraction_full 0.975
_diffrn_reflns_point_group_measured_fraction_max 0.974
_diffrn_reflns_theta_full 66.614
_diffrn_reflns_theta_max 66.614
_diffrn_reflns_theta_min 3.664
_exptl_absorpt_coefficient_mu 0.687
_exptl_absorpt_correction_T_max 0.91
_exptl_absorpt_correction_T_min 0.87
_exptl_absorpt_correction_type multi-scan
_exptl_absorpt_process_details sadabs
_exptl_crystal_colour colourless
_exptl_crystal_density_diffrn 1.252
_exptl_crystal_description PLATE
_exptl_crystal_F_000 408
_exptl_crystal_size_max 0.320
_exptl_crystal_size_mid 0.120
_exptl_crystal_size_min 0.090
_refine_diff_density_max 0.161
_refine_diff_density_min -0.141
_refine_diff_density_rms 0.033
_refine_ls_abs_structure_details
; 
 Flack x determined using 1271 quotients [(I+)-(I-)]/[(I+)+(I-)] 
 (Parsons, Flack and Wagner, Acta Cryst. B69 (2013) 249-259). 
;
_refine_ls_abs_structure_Flack 0.11(12)
_refine_ls_extinction_coef 0.0107(11)
_refine_ls_extinction_expression Fc^*^=kFc[1+0.001xFc^2^\l^3^/sin(2\q)]^-1/4^
_refine_ls_extinction_method 'SHELXL-2014/7 (Sheldrick 2014'
_refine_ls_goodness_of_fit_ref 1.016
_refine_ls_hydrogen_treatment constr
_refine_ls_matrix_type full
_refine_ls_number_parameters 258
_refine_ls_number_reflns 3491
_refine_ls_number_restraints 1
_refine_ls_restrained_S_all 1.016
_refine_ls_R_factor_all 0.0418
_refine_ls_R_factor_gt 0.0337
_refine_ls_shift/su_max 0.000
_refine_ls_shift/su_mean 0.000
_refine_ls_structure_factor_coef Fsqd
_refine_ls_weighting_details 'w=1/[\s^2^(Fo^2^)+(0.0411P)^2^+0.0980P] where P=(Fo^2^+2Fc^2^)/3'
_refine_ls_weighting_scheme calc
_refine_ls_wR_factor_gt 0.0753
_refine_ls_wR_factor_ref 0.0786
_reflns_Friedel_coverage 0.825
_reflns_Friedel_fraction_full 0.949
_reflns_Friedel_fraction_max 0.949
_reflns_number_gt 3116
_reflns_number_total 3491
_reflns_threshold_expression 'I > 2\s(I)'
_cod_data_source_file c7sc04435f2.cif
_cod_data_source_block CARTERN2_0m
_cod_depositor_comments 'Adding full bibliography for 1548455--1548458.cif.'
_cod_database_code 1548458
_shelx_shelxl_version_number 2014/7
_shelx_space_group_comment
; 
The symmetry employed for this shelxl refinement is uniquely defined 
by the following loop, which should always be used as a source of 
symmetry information in preference to the above space-group names. 
They are only intended as comments. 
;
_shelx_estimated_absorpt_t_min 0.810
_shelx_estimated_absorpt_t_max 0.941

loop_
_space_group_symop_operation_xyz
'x, y, z'
'-x, y+1/2, -z'

loop_
_atom_site_label
_atom_site_type_symbol
_atom_site_fract_x
_atom_site_fract_y
_atom_site_fract_z
_atom_site_U_iso_or_equiv
_atom_site_adp_type
_atom_site_occupancy
_atom_site_site_symmetry_order
_atom_site_calc_flag
_atom_site_refinement_flags_posn
_atom_site_refinement_flags_adp
O1 O 0.42033(16) 0.45132(19) 0.77104(13) 0.0207(4) Uani 1 1 d . .
O2 O 0.10783(18) 0.4009(2) 0.65782(15) 0.0269(5) Uani 1 1 d . .
O3 O 0.32006(17) 0.5368(2) 0.92919(14) 0.0263(4) Uani 1 1 d . .
O4 O 0.04227(17) 0.5412(2) 0.51142(14) 0.0295(5) Uani 1 1 d . .
N1 N 0.2693(2) 0.6449(2) 0.76022(16) 0.0196(5) Uani 1 1 d . .
C1 C 0.4335(3) 0.2281(4) 0.8933(2) 0.0360(7) Uani 1 1 d . .
H10 H 0.3978 0.2767 0.9605 0.054 Uiso 1 1 calc R U
H1 H 0.4948 0.1433 0.9138 0.054 Uiso 1 1 calc R U
H9 H 0.3542 0.1904 0.8489 0.054 Uiso 1 1 calc R U
C2 C 0.5165(2) 0.3421(3) 0.8261(2) 0.0218(6) Uani 1 1 d . .
C3 C 0.3357(2) 0.5426(3) 0.8297(2) 0.0193(5) Uani 1 1 d . .
C4 C 0.3232(2) 0.6734(3) 0.64601(19) 0.0190(6) Uani 1 1 d . .
C5 C 0.4808(3) 0.7055(3) 0.6515(2) 0.0211(6) Uani 1 1 d . .
C6 C 0.5355(3) 0.7883(3) 0.7403(2) 0.0249(6) Uani 1 1 d . .
H25 H 0.4743 0.8196 0.7980 0.030 Uiso 1 1 calc R U
C7 C 0.6766(3) 0.8258(3) 0.7463(2) 0.0295(6) Uani 1 1 d . .
H22 H 0.7110 0.8837 0.8070 0.035 Uiso 1 1 calc R U
C8 C 0.7678(3) 0.7794(3) 0.6643(2) 0.0307(7) Uani 1 1 d . .
H2 H 0.8649 0.8046 0.6684 0.037 Uiso 1 1 calc R U
C9 C -0.0388(3) 0.3625(3) 0.6758(2) 0.0328(7) Uani 1 1 d . .
H3 H -0.0975 0.4523 0.6635 0.049 Uiso 1 1 calc R U
H4 H -0.0510 0.3267 0.7520 0.049 Uiso 1 1 calc R U
H5 H -0.0671 0.2826 0.6239 0.049 Uiso 1 1 calc R U
C10 C 0.1327(3) 0.4959(3) 0.5733(2) 0.0216(6) Uani 1 1 d . .
C11 C 0.2860(2) 0.5392(3) 0.5678(2) 0.0208(5) Uani 1 1 d . .
H27 H 0.3094 0.5674 0.4906 0.025 Uiso 1 1 calc R U
H26 H 0.3442 0.4505 0.5883 0.025 Uiso 1 1 calc R U
C12 C 0.6250(3) 0.4257(4) 0.8944(3) 0.0370(7) Uani 1 1 d . .
H6 H 0.6737 0.4995 0.8476 0.055 Uiso 1 1 calc R U
H8 H 0.6934 0.3534 0.9246 0.055 Uiso 1 1 calc R U
H7 H 0.5782 0.4785 0.9555 0.055 Uiso 1 1 calc R U
C13 C 0.5849(3) 0.2663(3) 0.7268(2) 0.0279(6) Uani 1 1 d . .
H12 H 0.5121 0.2183 0.6810 0.042 Uiso 1 1 calc R U
H11 H 0.6517 0.1894 0.7527 0.042 Uiso 1 1 calc R U
H13 H 0.6348 0.3424 0.6829 0.042 Uiso 1 1 calc R U
C14 C 0.1612(3) 0.7385(3) 0.8058(2) 0.0238(6) Uani 1 1 d . .
C15 C 0.1516(3) 0.8897(3) 0.7749(2) 0.0285(7) Uani 1 1 d . .
C16 C 0.2397(3) 0.9454(3) 0.6808(2) 0.0317(7) Uani 1 1 d . .
H17 H 0.3346 0.9745 0.7077 0.038 Uiso 1 1 calc R U
H16 H 0.1953 1.0348 0.6458 0.038 Uiso 1 1 calc R U
C17 C 0.2502(3) 0.8164(3) 0.5982(2) 0.0246(6) Uani 1 1 d . .
H15 H 0.3035 0.8516 0.5327 0.030 Uiso 1 1 calc R U
H14 H 0.1542 0.7889 0.5729 0.030 Uiso 1 1 calc R U
C18 C 0.0494(3) 0.9802(4) 0.8252(3) 0.0379(8) Uani 1 1 d . .
H18 H 0.0425 1.0839 0.8053 0.045 Uiso 1 1 calc R U
C19 C -0.0418(3) 0.9218(4) 0.9031(2) 0.0452(9) Uani 1 1 d . .
H21 H -0.1077 0.9859 0.9390 0.054 Uiso 1 1 calc R U
C20 C -0.0364(3) 0.7693(4) 0.9284(2) 0.0408(9) Uani 1 1 d . .
H20 H -0.1012 0.7277 0.9798 0.049 Uiso 1 1 calc R U
C21 C 0.0634(3) 0.6764(4) 0.8788(2) 0.0298(7) Uani 1 1 d . .
H19 H 0.0650 0.5711 0.8947 0.036 Uiso 1 1 calc R U
C22 C 0.7164(3) 0.6955(3) 0.5757(2) 0.0287(7) Uani 1 1 d . .
H24 H 0.7787 0.6620 0.5195 0.034 Uiso 1 1 calc R U
C23 C 0.5739(3) 0.6603(3) 0.5690(2) 0.0236(6) Uani 1 1 d . .
H23 H 0.5396 0.6045 0.5072 0.028 Uiso 1 1 calc R U

loop_
_atom_site_aniso_label
_atom_site_aniso_U_11
_atom_site_aniso_U_22
_atom_site_aniso_U_33
_atom_site_aniso_U_23
_atom_site_aniso_U_13
_atom_site_aniso_U_12
O1 0.0226(9) 0.0204(10) 0.0190(9) 0.0020(7) 0.0016(7) 0.0048(7)
O2 0.0238(9) 0.0270(11) 0.0298(10) 0.0046(8) -0.0005(8) -0.0044(8)
O3 0.0255(10) 0.0359(11) 0.0174(10) 0.0006(9) 0.0023(7) 0.0050(8)
O4 0.0245(10) 0.0343(12) 0.0297(11) 0.0046(9) -0.0044(8) 0.0002(9)
N1 0.0178(10) 0.0231(12) 0.0178(11) -0.0013(9) 0.0014(8) 0.0038(9)
C1 0.0416(17) 0.0291(17) 0.0374(17) 0.0106(13) 0.0095(14) 0.0054(13)
C2 0.0217(13) 0.0214(15) 0.0223(14) 0.0046(11) -0.0010(10) 0.0049(10)
C3 0.0157(12) 0.0234(14) 0.0189(14) -0.0027(11) 0.0010(10) -0.0011(10)
C4 0.0220(13) 0.0200(14) 0.0149(13) 0.0011(10) 0.0017(10) 0.0002(10)
C5 0.0210(13) 0.0182(14) 0.0240(14) 0.0045(11) 0.0002(11) 0.0015(10)
C6 0.0239(13) 0.0219(15) 0.0289(15) -0.0007(11) 0.0020(11) 0.0004(11)
C7 0.0248(14) 0.0232(16) 0.0404(17) 0.0005(12) -0.0036(12) -0.0035(11)
C8 0.0192(14) 0.0272(17) 0.0458(19) 0.0119(13) 0.0005(12) -0.0011(11)
C9 0.0246(14) 0.0336(18) 0.0404(18) 0.0059(13) 0.0033(13) -0.0070(12)
C10 0.0252(14) 0.0195(15) 0.0202(14) -0.0024(11) 0.0018(11) 0.0008(10)
C11 0.0215(13) 0.0214(14) 0.0194(13) -0.0021(11) 0.0025(10) 0.0015(11)
C12 0.0295(15) 0.0392(19) 0.0421(18) -0.0149(14) -0.0102(13) 0.0096(13)
C13 0.0304(15) 0.0249(16) 0.0284(16) 0.0008(12) 0.0033(12) 0.0071(12)
C14 0.0176(13) 0.0357(17) 0.0181(14) -0.0071(11) -0.0032(11) 0.0051(11)
C15 0.0260(14) 0.0297(17) 0.0296(16) -0.0089(12) -0.0091(12) 0.0065(11)
C16 0.0312(15) 0.0237(16) 0.0401(18) 0.0006(13) -0.0058(13) 0.0047(12)
C17 0.0241(13) 0.0224(15) 0.0274(15) 0.0034(11) 0.0000(11) 0.0030(11)
C18 0.0365(17) 0.040(2) 0.0371(18) -0.0169(14) -0.0133(14) 0.0161(13)
C19 0.0343(18) 0.072(3) 0.0291(17) -0.0239(17) -0.0070(14) 0.0253(16)
C20 0.0265(16) 0.075(3) 0.0211(16) -0.0085(16) 0.0003(12) 0.0153(15)
C21 0.0212(14) 0.049(2) 0.0188(14) -0.0001(13) -0.0017(11) 0.0069(13)
C22 0.0229(14) 0.0311(17) 0.0321(16) 0.0110(13) 0.0064(12) 0.0063(12)
C23 0.0234(14) 0.0239(15) 0.0236(14) 0.0059(11) 0.0026(11) 0.0019(11)

loop_
_atom_type_symbol
_atom_type_description
_atom_type_scat_dispersion_real
_atom_type_scat_dispersion_imag
_atom_type_scat_source
C C 0.0181 0.0091 'International Tables Vol C Tables 4.2.6.8 and 6.1.1.4'
H H 0.0000 0.0000 'International Tables Vol C Tables 4.2.6.8 and 6.1.1.4'
N N 0.0311 0.0180 'International Tables Vol C Tables 4.2.6.8 and 6.1.1.4'
O O 0.0492 0.0322 'International Tables Vol C Tables 4.2.6.8 and 6.1.1.4'

loop_
_geom_angle_atom_site_label_1
_geom_angle_atom_site_label_2
_geom_angle_atom_site_label_3
_geom_angle
C3 O1 C2 121.59(18)
C10 O2 C9 115.6(2)
C3 N1 C14 118.09(19)
C3 N1 C4 120.85(18)
C14 N1 C4 120.4(2)
C2 C1 H10 109.5
C2 C1 H1 109.5
H10 C1 H1 109.5
C2 C1 H9 109.5
H10 C1 H9 109.5
H1 C1 H9 109.5
O1 C2 C12 110.1(2)
O1 C2 C1 110.5(2)
C12 C2 C1 112.8(2)
O1 C2 C13 101.47(19)
C12 C2 C13 110.7(2)
C1 C2 C13 110.7(2)
O3 C3 O1 125.0(2)
O3 C3 N1 124.8(2)
O1 C3 N1 110.2(2)
N1 C4 C5 109.38(19)
N1 C4 C17 109.06(19)
C5 C4 C17 107.5(2)
N1 C4 C11 110.68(19)
C5 C4 C11 112.9(2)
C17 C4 C11 107.2(2)
C23 C5 C6 117.6(2)
C23 C5 C4 122.8(2)
C6 C5 C4 119.5(2)
C7 C6 C5 121.5(2)
C7 C6 H25 119.2
C5 C6 H25 119.2
C8 C7 C6 120.2(3)
C8 C7 H22 119.9
C6 C7 H22 119.9
C7 C8 C22 119.4(2)
C7 C8 H2 120.3
C22 C8 H2 120.3
O2 C9 H3 109.5
O2 C9 H4 109.5
H3 C9 H4 109.5
O2 C9 H5 109.5
H3 C9 H5 109.5
H4 C9 H5 109.5
O4 C10 O2 123.5(2)
O4 C10 C11 125.1(2)
O2 C10 C11 111.4(2)
C10 C11 C4 112.54(19)
C10 C11 H27 109.1
C4 C11 H27 109.1
C10 C11 H26 109.1
C4 C11 H26 109.1
H27 C11 H26 107.8
C2 C12 H6 109.5
C2 C12 H8 109.5
H6 C12 H8 109.5
C2 C12 H7 109.5
H6 C12 H7 109.5
H8 C12 H7 109.5
C2 C13 H12 109.5
C2 C13 H11 109.5
H12 C13 H11 109.5
C2 C13 H13 109.5
H12 C13 H13 109.5
H11 C13 H13 109.5
C15 C14 C21 120.3(2)
C15 C14 N1 119.9(2)
C21 C14 N1 119.8(3)
C14 C15 C18 118.6(3)
C14 C15 C16 118.9(2)
C18 C15 C16 122.2(3)
C15 C16 C17 106.8(2)
C15 C16 H17 110.4
C17 C16 H17 110.4
C15 C16 H16 110.4
C17 C16 H16 110.4
H17 C16 H16 108.6
C16 C17 C4 113.4(2)
C16 C17 H15 108.9
C4 C17 H15 108.9
C16 C17 H14 108.9
C4 C17 H14 108.9
H15 C17 H14 107.7
C19 C18 C15 121.3(3)
C19 C18 H18 119.3
C15 C18 H18 119.3
C18 C19 C20 119.5(3)
C18 C19 H21 120.3
C20 C19 H21 120.3
C19 C20 C21 120.3(3)
C19 C20 H20 119.8
C21 C20 H20 119.8
C20 C21 C14 119.7(3)
C20 C21 H19 120.1
C14 C21 H19 120.1
C8 C22 C23 120.3(3)
C8 C22 H24 119.9
C23 C22 H24 119.9
C22 C23 C5 121.0(3)
C22 C23 H23 119.5
C5 C23 H23 119.5

loop_
_geom_bond_atom_site_label_1
_geom_bond_atom_site_label_2
_geom_bond_distance
O1 C3 1.343(3)
O1 C2 1.483(3)
O2 C10 1.342(3)
O2 C9 1.450(3)
O3 C3 1.211(3)
O4 C10 1.204(3)
N1 C3 1.382(3)
N1 C14 1.430(3)
N1 C4 1.493(3)
C1 C2 1.517(4)
C1 H10 0.9800
C1 H1 0.9800
C1 H9 0.9800
C2 C12 1.510(4)
C2 C13 1.520(3)
C4 C5 1.524(3)
C4 C17 1.551(3)
C4 C11 1.555(3)
C5 C23 1.393(4)
C5 C6 1.396(4)
C6 C7 1.382(4)
C6 H25 0.9500
C7 C8 1.380(4)
C7 H22 0.9500
C8 C22 1.387(4)
C8 H2 0.9500
C9 H3 0.9800
C9 H4 0.9800
C9 H5 0.9800
C10 C11 1.507(3)
C11 H27 0.9900
C11 H26 0.9900
C12 H6 0.9800
C12 H8 0.9800
C12 H7 0.9800
C13 H12 0.9800
C13 H11 0.9800
C13 H13 0.9800
C14 C15 1.390(4)
C14 C21 1.395(4)
C15 C18 1.398(4)
C15 C16 1.496(4)
C16 C17 1.518(4)
C16 H17 0.9900
C16 H16 0.9900
C17 H15 0.9900
C17 H14 0.9900
C18 C19 1.380(5)
C18 H18 0.9500
C19 C20 1.383(5)
C19 H21 0.9500
C20 C21 1.390(4)
C20 H20 0.9500
C21 H19 0.9500
C22 C23 1.390(4)
C22 H24 0.9500
C23 H23 0.9500

loop_
_geom_hbond_atom_site_label_D
_geom_hbond_atom_site_label_H
_geom_hbond_atom_site_label_A
_geom_hbond_distance_DH
_geom_hbond_distance_HA
_geom_hbond_distance_DA
_geom_hbond_angle_DHA
C1 H10 O3 0.98 2.44 2.965(4) 113.0
C11 H26 O1 0.99 2.32 2.866(3) 114.0
C12 H7 O3 0.98 2.52 3.087(3) 116.5
C17 H14 O4 0.99 2.54 3.300(3) 133.2

loop_
_geom_torsion_atom_site_label_1
_geom_torsion_atom_site_label_2
_geom_torsion_atom_site_label_3
_geom_torsion_atom_site_label_4
_geom_torsion
C3 O1 C2 C12 -63.8(3)
C3 O1 C2 C1 61.5(3)
C3 O1 C2 C13 179.0(2)
C2 O1 C3 O3 -6.6(4)
C2 O1 C3 N1 173.1(2)
C14 N1 C3 O3 -8.3(4)
C4 N1 C3 O3 162.6(2)
C14 N1 C3 O1 172.0(2)
C4 N1 C3 O1 -17.0(3)
C3 N1 C4 C5 -50.1(3)
C14 N1 C4 C5 120.6(2)
C3 N1 C4 C17 -167.5(2)
C14 N1 C4 C17 3.2(3)
C3 N1 C4 C11 74.8(3)
C14 N1 C4 C11 -114.4(2)
N1 C4 C5 C23 145.3(2)
C17 C4 C5 C23 -96.3(3)
C11 C4 C5 C23 21.7(3)
N1 C4 C5 C6 -37.0(3)
C17 C4 C5 C6 81.3(3)
C11 C4 C5 C6 -160.7(2)
C23 C5 C6 C7 0.6(4)
C4 C5 C6 C7 -177.1(2)
C5 C6 C7 C8 -1.0(4)
C6 C7 C8 C22 0.3(4)
C9 O2 C10 O4 -4.1(4)
C9 O2 C10 C11 175.1(2)
O4 C10 C11 C4 94.7(3)
O2 C10 C11 C4 -84.4(3)
N1 C4 C11 C10 50.1(3)
C5 C4 C11 C10 173.1(2)
C17 C4 C11 C10 -68.7(3)
C3 N1 C14 C15 139.9(3)
C4 N1 C14 C15 -31.1(3)
C3 N1 C14 C21 -41.8(3)
C4 N1 C14 C21 147.2(2)
C21 C14 C15 C18 5.0(4)
N1 C14 C15 C18 -176.8(2)
C21 C14 C15 C16 -168.4(2)
N1 C14 C15 C16 9.9(4)
C14 C15 C16 C17 34.5(3)
C18 C15 C16 C17 -138.6(3)
C15 C16 C17 C4 -61.8(3)
N1 C4 C17 C16 43.1(3)
C5 C4 C17 C16 -75.4(3)
C11 C4 C17 C16 163.0(2)
C14 C15 C18 C19 -0.7(4)
C16 C15 C18 C19 172.5(3)
C15 C18 C19 C20 -3.0(4)
C18 C19 C20 C21 2.3(4)
C19 C20 C21 C14 1.9(4)
C15 C14 C21 C20 -5.7(4)
N1 C14 C21 C20 176.1(2)
C7 C8 C22 C23 0.8(4)
C8 C22 C23 C5 -1.3(4)
C6 C5 C23 C22 0.5(4)
C4 C5 C23 C22 178.2(2)
